data_2204783
loop_
_publ_author_name
'Bai, Yu'
'Lowary, Todd L.'
'Ferguson, Michael J.'

_publ_section_title
;<i>p</i>-Tolyl
 2,3-anhydro-5,6-<i>O</i>-isopropylidene-1-thio-\b-<small>D</small>-gulofuranoside
;
_journal_issue 12
_journal_name_full 'Acta Crystallographica Section E'
_journal_page_first o2201
_journal_page_last o2203
_journal_paper_doi 10.1107/S1600536804027266
_journal_volume 60
_journal_year 2004
_chemical_formula_iupac 'C16 H20 O4 S'
_chemical_formula_moiety 'C16 H20 O4 S'
_chemical_formula_sum 'C16 H20 O4 S'
_chemical_formula_weight 308.38
_chemical_melting_point 349
_chemical_name_systematic
;
p-tolyl 2,3-anhydro-5,6-O-isopropylidene-1-thio-\b-D-talofuranoside
;
_space_group_IT_number 19
_symmetry_cell_setting orthorhombic
_symmetry_space_group_name_Hall 'P 2ac 2ab'
_symmetry_space_group_name_H-M 'P 21 21 21'
_atom_sites_solution_hydrogens geom
_atom_sites_solution_primary direct
_atom_sites_solution_secondary difmap
_audit_creation_method SHELXL-97
_cell_angle_alpha 90.00
_cell_angle_beta 90.00
_cell_angle_gamma 90.00
_cell_formula_units_Z 4
_cell_length_a 9.1248(7)
_cell_length_b 12.0366(10)
_cell_length_c 14.2666(11)
_cell_measurement_reflns_used 5599
_cell_measurement_temperature 193(2)
_cell_measurement_theta_max 25.77
_cell_measurement_theta_min 2.21
_cell_volume 1566.9(2)
_computing_cell_refinement 'SAINT (Bruker, 1997)'
_computing_data_collection 'SMART (Bruker, 1997)'
_computing_data_reduction SAINT
_computing_molecular_graphics 'SHELXTL (Bruker, 1997a)'
_computing_publication_material SHELXTL
_computing_structure_refinement 'SHELXL97 (Sheldrick, 1997b)'
_computing_structure_solution 'SHELXS97 (Sheldrick, 1990)'
_diffrn_ambient_temperature 193(2)
_diffrn_detector_area_resol_mean 8.192
_diffrn_measured_fraction_theta_full 0.999
_diffrn_measured_fraction_theta_max 0.999
_diffrn_measurement_device_type 'Bruker PLATFORM/SMART 1000 CCD area-detector'
_diffrn_measurement_method \w
_diffrn_radiation_monochromator graphite
_diffrn_radiation_source 'fine-focus sealed tube'
_diffrn_radiation_type MoK\a
_diffrn_radiation_wavelength 0.71073
_diffrn_reflns_av_R_equivalents 0.0317
_diffrn_reflns_av_sigmaI/netI 0.0268
_diffrn_reflns_limit_h_max 11
_diffrn_reflns_limit_h_min -11
_diffrn_reflns_limit_k_max 14
_diffrn_reflns_limit_k_min -15
_diffrn_reflns_limit_l_max 17
_diffrn_reflns_limit_l_min -17
_diffrn_reflns_number 12110
_diffrn_reflns_theta_full 26.39
_diffrn_reflns_theta_max 26.39
_diffrn_reflns_theta_min 2.21
_diffrn_standards_decay_% 0
_diffrn_standards_interval_time 0
_diffrn_standards_number 0
_exptl_absorpt_coefficient_mu 0.219
_exptl_absorpt_correction_T_max 0.9784
_exptl_absorpt_correction_T_min 0.8779
_exptl_absorpt_correction_type multi-scan
_exptl_absorpt_process_details '(SADABS; Sheldrick, 1996)'
_exptl_crystal_colour colourless
_exptl_crystal_density_diffrn 1.307
_exptl_crystal_density_method 'not measured'
_exptl_crystal_description rod
_exptl_crystal_F_000 656
_exptl_crystal_size_max 0.61
_exptl_crystal_size_mid 0.11
_exptl_crystal_size_min 0.10
_refine_diff_density_max 0.225
_refine_diff_density_min -0.130
_refine_ls_abs_structure_details 'Flack (1983),  1359 Friedel pairs'
_refine_ls_abs_structure_Flack 0.03(7)
_refine_ls_extinction_method none
_refine_ls_goodness_of_fit_ref 1.033
_refine_ls_hydrogen_treatment constr
_refine_ls_matrix_type full
_refine_ls_number_parameters 191
_refine_ls_number_reflns 3202
_refine_ls_number_restraints 0
_refine_ls_restrained_S_all 1.033
_refine_ls_R_factor_all 0.0414
_refine_ls_R_factor_gt 0.0327
_refine_ls_shift/su_max 0.001
_refine_ls_shift/su_mean 0.000
_refine_ls_structure_factor_coef Fsqd
_refine_ls_weighting_details 'calc w = 1/[\s^2^(Fo^2^)+(0.0376P)^2^+0.2041P] where P = (Fo^2^+2Fc^2^)/3'
_refine_ls_weighting_scheme calc
_refine_ls_wR_factor_gt 0.0753
_refine_ls_wR_factor_ref 0.0795
_reflns_number_gt 2780
_reflns_number_total 3202
_reflns_threshold_expression I>2\s(I)
_cod_data_source_file rz6011.cif
_cod_data_source_block I
_cod_database_code 2204783
_cod_database_fobs_code 2204783

loop_
_symmetry_equiv_pos_as_xyz
'x, y, z'
'-x+1/2, -y, z+1/2'
'-x, y+1/2, -z+1/2'
'x+1/2, -y+1/2, -z'

loop_
_atom_site_label
_atom_site_fract_x
_atom_site_fract_y
_atom_site_fract_z
_atom_site_U_iso_or_equiv
_atom_site_adp_type
_atom_site_calc_flag
_atom_site_refinement_flags
_atom_site_occupancy
_atom_site_type_symbol
S 0.66025(5) 0.04196(5) 0.31980(3) 0.05176(15) Uani d . 1 S
O1 0.46045(13) -0.08484(11) 0.22885(8) 0.0442(3) Uani d . 1 O
O2 0.30951(14) 0.07865(13) 0.15432(9) 0.0540(4) Uani d . 1 O
O5 0.49340(14) -0.16044(12) -0.01461(9) 0.0540(4) Uani d . 1 O
O6 0.26305(13) -0.09677(12) -0.03577(9) 0.0507(3) Uani d . 1 O
C1 0.47463(19) 0.01728(16) 0.27763(13) 0.0438(4) Uani d . 1 C
H1 0.4032 0.0208 0.3307 0.053 Uiso calc R 1 H
C2 0.4400(2) 0.10482(18) 0.20598(13) 0.0483(5) Uani d . 1 C
H2 0.4718 0.1836 0.2151 0.058 Uiso calc R 1 H
C3 0.44962(18) 0.05148(17) 0.11441(13) 0.0434(4) Uani d . 1 C
H3 0.4877 0.0933 0.0590 0.052 Uiso calc R 1 H
C4 0.49636(19) -0.06644(15) 0.13180(12) 0.0400(4) Uani d . 1 C
H4 0.6052 -0.0711 0.1245 0.048 Uiso calc R 1 H
C5 0.4270(2) -0.15966(17) 0.07556(14) 0.0483(5) Uani d . 1 C
H5 0.4451 -0.2323 0.1075 0.058 Uiso calc R 1 H
C6 0.2637(2) -0.1467(2) 0.05546(15) 0.0587(6) Uani d . 1 C
H6A 0.2135 -0.2196 0.0549 0.070 Uiso calc R 1 H
H6B 0.2161 -0.0978 0.1023 0.070 Uiso calc R 1 H
C7 0.38294(19) -0.14459(16) -0.08429(14) 0.0439(4) Uani d . 1 C
C8 0.3410(3) -0.2552(2) -0.12746(17) 0.0682(6) Uani d . 1 C
H8A 0.3068 -0.3057 -0.0782 0.082 Uiso calc R 1 H
H8B 0.4265 -0.2876 -0.1588 0.082 Uiso calc R 1 H
H8C 0.2624 -0.2439 -0.1733 0.082 Uiso calc R 1 H
C9 0.4389(2) -0.0632(2) -0.15481(15) 0.0571(5) Uani d . 1 C
H9A 0.4617 0.0072 -0.1235 0.069 Uiso calc R 1 H
H9B 0.3639 -0.0506 -0.2028 0.069 Uiso calc R 1 H
H9C 0.5277 -0.0928 -0.1843 0.069 Uiso calc R 1 H
C10 0.66366(17) -0.04972(16) 0.41675(12) 0.0417(4) Uani d . 1 C
C11 0.5884(2) -0.02508(18) 0.49798(13) 0.0530(5) Uani d . 1 C
H11 0.5312 0.0408 0.5012 0.064 Uiso calc R 1 H
C12 0.5951(2) -0.0948(2) 0.57448(15) 0.0606(6) Uani d . 1 C
H12 0.5416 -0.0763 0.6294 0.073 Uiso calc R 1 H
C13 0.6773(2) -0.19034(17) 0.57321(16) 0.0550(5) Uani d . 1 C
C14 0.7529(2) -0.21488(18) 0.49205(19) 0.0620(6) Uani d . 1 C
H14 0.8112 -0.2802 0.4896 0.074 Uiso calc R 1 H
C15 0.7459(2) -0.14616(19) 0.41369(16) 0.0570(6) Uani d . 1 C
H15 0.7975 -0.1655 0.3582 0.068 Uiso calc R 1 H
C16 0.6843(3) -0.2655(2) 0.65783(19) 0.0822(8) Uani d . 1 C
H16A 0.7504 -0.3278 0.6449 0.099 Uiso calc R 1 H
H16B 0.5860 -0.2940 0.6717 0.099 Uiso calc R 1 H
H16C 0.7209 -0.2235 0.7118 0.099 Uiso calc R 1 H

loop_
_atom_site_aniso_label
_atom_site_aniso_U_11
_atom_site_aniso_U_22
_atom_site_aniso_U_33
_atom_site_aniso_U_12
_atom_site_aniso_U_13
_atom_site_aniso_U_23
S 0.0406(2) 0.0637(3) 0.0509(3) -0.0113(2) -0.0010(2) -0.0017(3)
O1 0.0429(7) 0.0457(8) 0.0439(7) -0.0061(6) -0.0064(6) 0.0099(6)
O2 0.0426(7) 0.0660(9) 0.0534(8) 0.0132(6) 0.0030(6) 0.0137(7)
O5 0.0415(7) 0.0668(10) 0.0538(8) 0.0134(7) -0.0152(6) -0.0082(7)
O6 0.0310(6) 0.0677(9) 0.0534(8) -0.0004(6) -0.0033(6) 0.0080(7)
C1 0.0335(9) 0.0518(12) 0.0461(10) -0.0020(8) 0.0017(8) 0.0030(9)
C2 0.0460(10) 0.0480(12) 0.0511(11) 0.0044(9) 0.0060(8) 0.0048(9)
C3 0.0383(9) 0.0459(11) 0.0460(9) -0.0012(8) 0.0065(8) 0.0092(9)
C4 0.0324(8) 0.0436(10) 0.0441(9) -0.0018(7) -0.0021(7) 0.0055(8)
C5 0.0503(11) 0.0433(11) 0.0511(11) -0.0056(8) -0.0105(9) 0.0070(9)
C6 0.0448(11) 0.0795(16) 0.0519(12) -0.0207(11) -0.0061(9) 0.0048(11)
C7 0.0343(9) 0.0486(11) 0.0488(10) 0.0003(8) -0.0080(8) -0.0011(9)
C8 0.0705(15) 0.0608(14) 0.0732(15) -0.0080(12) -0.0221(13) -0.0043(12)
C9 0.0414(10) 0.0704(14) 0.0595(12) -0.0033(10) -0.0006(9) 0.0037(11)
C10 0.0340(8) 0.0448(10) 0.0462(9) -0.0027(8) -0.0073(8) -0.0106(8)
C11 0.0547(11) 0.0537(13) 0.0507(11) 0.0183(10) -0.0032(9) -0.0063(10)
C12 0.0691(13) 0.0665(15) 0.0462(11) 0.0127(12) -0.0027(10) -0.0025(11)
C13 0.0571(12) 0.0432(11) 0.0646(13) -0.0058(9) -0.0261(11) -0.0057(10)
C14 0.0594(14) 0.0394(12) 0.0871(17) 0.0096(10) -0.0260(12) -0.0160(12)
C15 0.0474(11) 0.0594(13) 0.0643(13) 0.0061(10) -0.0019(10) -0.0248(12)
C16 0.101(2) 0.0581(14) 0.0875(18) -0.0106(14) -0.0409(16) 0.0123(13)

loop_
_atom_type_symbol
_atom_type_description
_atom_type_scat_dispersion_real
_atom_type_scat_dispersion_imag
_atom_type_scat_source
C C 0.0033 0.0016 'International Tables Vol C Tables 4.2.6.8 and 6.1.1.4'
H H 0.0000 0.0000 'International Tables Vol C Tables 4.2.6.8 and 6.1.1.4'
O O 0.0106 0.0060 'International Tables Vol C Tables 4.2.6.8 and 6.1.1.4'
S S 0.1246 0.1234 'International Tables Vol C Tables 4.2.6.8 and 6.1.1.4'

loop_
_geom_angle_atom_site_label_1
_geom_angle_atom_site_label_2
_geom_angle_atom_site_label_3
_geom_angle
_geom_angle_publ_flag
C10 S C1 99.95(8) yes
C1 O1 C4 108.52(13) yes
C2 O2 C3 61.02(11) yes
C5 O5 C7 109.14(14) yes
C7 O6 C6 105.68(15) yes
O1 C1 C2 104.76(14) yes
O1 C1 S 112.84(12) yes
C2 C1 S 107.83(13) yes
O1 C1 H1 110.4 ?
C2 C1 H1 110.4 ?
S C1 H1 110.4 ?
O2 C2 C3 59.56(11) yes
O2 C2 C1 111.74(16) yes
C3 C2 C1 106.75(16) yes
O2 C2 H2 121.0 ?
C3 C2 H2 121.0 ?
C1 C2 H2 121.0 ?
O2 C3 C2 59.41(11) yes
O2 C3 C4 113.70(15) yes
C2 C3 C4 106.56(15) yes
O2 C3 H3 120.5 ?
C2 C3 H3 120.5 ?
C4 C3 H3 120.5 ?
O1 C4 C3 103.86(15) yes
O1 C4 C5 107.44(14) yes
C3 C4 C5 119.51(15) yes
O1 C4 H4 108.5 ?
C3 C4 H4 108.5 ?
C5 C4 H4 108.5 ?
O5 C5 C4 107.78(15) yes
O5 C5 C6 104.29(15) yes
C4 C5 C6 115.52(18) yes
O5 C5 H5 109.7 ?
C4 C5 H5 109.7 ?
C6 C5 H5 109.7 ?
O6 C6 C5 102.58(15) yes
O6 C6 H6A 111.3 ?
C5 C6 H6A 111.3 ?
O6 C6 H6B 111.3 ?
C5 C6 H6B 111.3 ?
H6A C6 H6B 109.2 ?
O6 C7 O5 105.02(14) yes
O6 C7 C9 109.05(16) yes
O5 C7 C9 108.36(15) yes
O6 C7 C8 111.11(17) yes
O5 C7 C8 110.09(16) yes
C9 C7 C8 112.88(18) yes
C7 C8 H8A 109.5 ?
C7 C8 H8B 109.5 ?
H8A C8 H8B 109.5 ?
C7 C8 H8C 109.5 ?
H8A C8 H8C 109.5 ?
H8B C8 H8C 109.5 ?
C7 C9 H9A 109.5 ?
C7 C9 H9B 109.5 ?
H9A C9 H9B 109.5 ?
C7 C9 H9C 109.5 ?
H9A C9 H9C 109.5 ?
H9B C9 H9C 109.5 ?
C11 C10 C15 118.50(19) ?
C11 C10 S 120.92(15) yes
C15 C10 S 120.55(15) yes
C12 C11 C10 120.80(18) ?
C12 C11 H11 119.6 ?
C10 C11 H11 119.6 ?
C13 C12 C11 121.6(2) ?
C13 C12 H12 119.2 ?
C11 C12 H12 119.2 ?
C12 C13 C14 117.6(2) ?
C12 C13 C16 120.9(2) ?
C14 C13 C16 121.4(2) ?
C13 C14 C15 121.56(19) ?
C13 C14 H14 119.2 ?
C15 C14 H14 119.2 ?
C10 C15 C14 119.9(2) ?
C10 C15 H15 120.0 ?
C14 C15 H15 120.0 ?
C13 C16 H16A 109.5 ?
C13 C16 H16B 109.5 ?
H16A C16 H16B 109.5 ?
C13 C16 H16C 109.5 ?
H16A C16 H16C 109.5 ?
H16B C16 H16C 109.5 ?

loop_
_geom_bond_atom_site_label_1
_geom_bond_atom_site_label_2
_geom_bond_distance
_geom_bond_publ_flag
S C10 1.7697(19) yes
S C1 1.8217(18) yes
O1 C1 1.419(2) yes
O1 C4 1.440(2) yes
O2 C2 1.435(2) yes
O2 C3 1.437(2) yes
O5 C5 1.422(3) yes
O5 C7 1.428(2) yes
O6 C7 1.417(2) yes
O6 C6 1.433(2) yes
C1 C2 1.502(3) yes
C1 H1 1.0000 ?
C2 C3 1.458(3) yes
C2 H2 1.0000 ?
C3 C4 1.503(3) yes
C3 H3 1.0000 ?
C4 C5 1.518(3) yes
C4 H4 1.0000 ?
C5 C6 1.525(3) yes
C5 H5 1.0000 ?
C6 H6A 0.9900 ?
C6 H6B 0.9900 ?
C7 C9 1.494(3) yes
C7 C8 1.517(3) yes
C8 H8A 0.9800 ?
C8 H8B 0.9800 ?
C8 H8C 0.9800 ?
C9 H9A 0.9800 ?
C9 H9B 0.9800 ?
C9 H9C 0.9800 ?
C10 C11 1.379(3) ?
C10 C15 1.383(3) ?
C11 C12 1.378(3) ?
C11 H11 0.9500 ?
C12 C13 1.373(3) ?
C12 H12 0.9500 ?
C13 C14 1.380(3) ?
C13 C16 1.510(3) ?
C14 C15 1.392(3) ?
C14 H14 0.9500 ?
C15 H15 0.9500 ?
C16 H16A 0.9800 ?
C16 H16B 0.9800 ?
C16 H16C 0.9800 ?

loop_
_geom_torsion_atom_site_label_1
_geom_torsion_atom_site_label_2
_geom_torsion_atom_site_label_3
_geom_torsion_atom_site_label_4
_geom_torsion
C4 O1 C1 C2 29.82(17)
C4 O1 C1 S -87.21(14)
C10 S C1 O1 -75.82(13)
C10 S C1 C2 168.97(13)
C3 O2 C2 C1 -97.22(17)
O1 C1 C2 O2 47.03(18)
S C1 C2 O2 167.45(12)
O1 C1 C2 C3 -16.26(18)
S C1 C2 C3 104.17(15)
C2 O2 C3 C4 95.86(17)
C1 C2 C3 O2 105.77(16)
O2 C2 C3 C4 -108.14(15)
C1 C2 C3 C4 -2.37(19)
C1 O1 C4 C3 -31.17(16)
C1 O1 C4 C5 -158.71(14)
O2 C3 C4 O1 -43.52(18)
C2 C3 C4 O1 19.79(18)
O2 C3 C4 C5 76.1(2)
C2 C3 C4 C5 139.41(17)
C7 O5 C5 C4 -121.00(16)
C7 O5 C5 C6 2.3(2)
O1 C4 C5 O5 -164.23(14)
C3 C4 C5 O5 78.0(2)
O1 C4 C5 C6 79.6(2)
C3 C4 C5 C6 -38.2(2)
C7 O6 C6 C5 35.7(2)
O5 C5 C6 O6 -23.0(2)
C4 C5 C6 O6 95.1(2)
C6 O6 C7 O5 -35.10(19)
C6 O6 C7 C9 -151.05(16)
C6 O6 C7 C8 83.90(19)
C5 O5 C7 O6 19.8(2)
C5 O5 C7 C9 136.19(17)
C5 O5 C7 C8 -99.92(19)
C1 S C10 C11 -73.55(16)
C1 S C10 C15 108.51(16)
C15 C10 C11 C12 0.1(3)
S C10 C11 C12 -177.84(16)
C10 C11 C12 C13 0.5(3)
C11 C12 C13 C14 -0.4(3)
C11 C12 C13 C16 179.6(2)
C12 C13 C14 C15 -0.5(3)
C16 C13 C14 C15 179.5(2)
C11 C10 C15 C14 -1.0(3)
S C10 C15 C14 177.02(15)
C13 C14 C15 C10 1.2(3)

loop_
_cod_related_entry_id
_cod_related_entry_database
_cod_related_entry_code
1 ChemSpider 13088759
